data_7129575
loop_
_publ_author_name
'Kumar, Rahul'
'Richter, Stefan'
'Maity, Suvendu'
'Sarkar, Pallavi'
'Chrysochos, Nicolas Dr.'
'Pati, Swapan K.'
'Ghosh, Prasanta'
'Schulzke, Carola'
'Jana, Anukul'

_publ_section_title
;
 Activation of O2 Across a C(sp3)-C(sp3) Bond
;
_journal_name_full 'Chemical Communications'
_journal_paper_doi 10.1039/D2CC00110A
_journal_year 2022
_chemical_formula_moiety 'C30 H30 N2, 2(F6 Sb)'
_chemical_formula_sum 'C30 H30 F12 N2 Sb2'
_chemical_formula_weight 890.06
_space_group_crystal_system triclinic
_space_group_IT_number 2
_space_group_name_Hall '-P 1'
_space_group_name_H-M_alt 'P -1'
_atom_sites_solution_hydrogens geom
_atom_sites_solution_primary dual
_atom_sites_solution_secondary difmap
_audit_creation_method SHELXL-2018/3
_audit_update_record
;
2021-07-20 deposited with the CCDC.	2022-01-14 downloaded from the CCDC.
;
_cell_angle_alpha 86.189(2)
_cell_angle_beta 83.167(2)
_cell_angle_gamma 84.182(2)
_cell_formula_units_Z 3
_cell_length_a 9.3302(2)
_cell_length_b 15.9677(3)
_cell_length_c 16.8928(3)
_cell_measurement_reflns_used 16840
_cell_measurement_temperature 293(2)
_cell_measurement_theta_max 28.1480
_cell_measurement_theta_min 2.8960
_cell_volume 2482.20(8)
_computing_cell_refinement 'CrysAlisPro 1.171.39.29d (Rigaku OD, 2017)'
_computing_data_collection 'CrysAlisPro 1.171.39.29d (Rigaku OD, 2017)'
_computing_data_reduction 'CrysAlisPro 1.171.39.29d (Rigaku OD, 2017)'
_computing_molecular_graphics 'Olex2 (Dolomanov et al., 2009)'
_computing_publication_material 'CIFTAB (Sheldrick, 2015)'
_computing_structure_refinement 'SHELXL-2018/3 (Sheldrick, 2015)'
_computing_structure_solution 'ShelXT (Sheldrick, 2015)'
_diffrn_ambient_temperature 293(2)
_diffrn_measured_fraction_theta_full 0.998
_diffrn_measured_fraction_theta_max 0.996
_diffrn_measurement_device_type 'XtaLAB AFC12 (RINC): Kappa single'
_diffrn_measurement_method '\w scans'
_diffrn_radiation_type MoK\a
_diffrn_radiation_wavelength 0.71073
_diffrn_reflns_av_R_equivalents 0.0900
_diffrn_reflns_av_unetI/netI 0.0571
_diffrn_reflns_Laue_measured_fraction_full 0.998
_diffrn_reflns_Laue_measured_fraction_max 0.996
_diffrn_reflns_limit_h_max 11
_diffrn_reflns_limit_h_min -11
_diffrn_reflns_limit_k_max 19
_diffrn_reflns_limit_k_min -19
_diffrn_reflns_limit_l_max 21
_diffrn_reflns_limit_l_min -18
_diffrn_reflns_number 40157
_diffrn_reflns_point_group_measured_fraction_full 0.998
_diffrn_reflns_point_group_measured_fraction_max 0.996
_diffrn_reflns_theta_full 25.242
_diffrn_reflns_theta_max 26.372
_diffrn_reflns_theta_min 2.568
_diffrn_source 'fine-focus sealed X-ray tube'
_exptl_absorpt_coefficient_mu 1.724
_exptl_absorpt_correction_T_max 1.00000
_exptl_absorpt_correction_T_min 0.60504
_exptl_absorpt_correction_type multi-scan
_exptl_absorpt_process_details
;
CrysAlisPro 1.171.39.29d (Rigaku Oxford Diffraction, 2017)
Empirical absorption correction using spherical harmonics,
 implemented in SCALE3 ABSPACK scaling algorithm.
;
_exptl_crystal_colour yellow
_exptl_crystal_density_diffrn 1.786
_exptl_crystal_description block
_exptl_crystal_F_000 1302
_exptl_crystal_size_max 0.240
_exptl_crystal_size_mid 0.210
_exptl_crystal_size_min 0.170
_refine_diff_density_max 1.172
_refine_diff_density_min -1.291
_refine_diff_density_rms 0.102
_refine_ls_extinction_method none
_refine_ls_goodness_of_fit_ref 1.069
_refine_ls_hydrogen_treatment constr
_refine_ls_matrix_type full
_refine_ls_number_parameters 625
_refine_ls_number_reflns 10104
_refine_ls_number_restraints 0
_refine_ls_restrained_S_all 1.069
_refine_ls_R_factor_all 0.0579
_refine_ls_R_factor_gt 0.0474
_refine_ls_shift/su_max 0.001
_refine_ls_shift/su_mean 0.000
_refine_ls_structure_factor_coef Fsqd
_refine_ls_weighting_details 'w=1/[\s^2^(Fo^2^)+(0.0648P)^2^+1.9098P] where P=(Fo^2^+2Fc^2^)/3'
_refine_ls_weighting_scheme calc
_refine_ls_wR_factor_gt 0.1277
_refine_ls_wR_factor_ref 0.1347
_reflns_Friedel_coverage 0.000
_reflns_number_gt 8240
_reflns_number_total 10104
_reflns_threshold_expression 'I > 2\s(I)'
_cod_data_source_file d2cc00110a2.cif
_cod_data_source_block AJ1650
_cod_database_code 7129575
_shelx_shelxl_version_number 2018/3
_shelx_space_group_comment
;
The symmetry employed for this shelxl refinement is uniquely defined
by the following loop, which should always be used as a source of
symmetry information in preference to the above space-group names.
They are only intended as comments.
;
_shelx_estimated_absorpt_t_min 0.682
_shelx_estimated_absorpt_t_max 0.758

loop_
_space_group_symop_operation_xyz
'x, y, z'
'-x, -y, -z'

loop_
_atom_site_label
_atom_site_type_symbol
_atom_site_fract_x
_atom_site_fract_y
_atom_site_fract_z
_atom_site_U_iso_or_equiv
_atom_site_adp_type
_atom_site_occupancy
_atom_site_site_symmetry_order
_atom_site_calc_flag
_atom_site_refinement_flags_posn
_atom_site_refinement_flags_adp
_atom_site_refinement_flags_occupancy
_atom_site_disorder_assembly
_atom_site_disorder_group
N1 N 0.1840(3) 0.30460(19) 0.89602(19) 0.0421(7) Uani 1 1 d . . . . .
N2 N 0.5185(3) 0.38136(19) 0.77902(18) 0.0415(7) Uani 1 1 d . . . . .
C1 C 0.1614(4) 0.2394(2) 0.9445(2) 0.0398(8) Uani 1 1 d . . . . .
C2 C 0.3273(4) 0.3388(3) 0.8811(2) 0.0451(9) Uani 1 1 d . . . . .
H2A H 0.398951 0.300429 0.905502 0.054 Uiso 1 1 calc R U . . .
H2B H 0.322042 0.392590 0.905210 0.054 Uiso 1 1 calc R U . . .
C3 C 0.3731(4) 0.3502(3) 0.7920(2) 0.0451(9) Uani 1 1 d . . . . .
H3A H 0.375669 0.296786 0.767319 0.054 Uiso 1 1 calc R U . . .
H3B H 0.303753 0.390182 0.767639 0.054 Uiso 1 1 calc R U . . .
C4 C 0.5470(4) 0.4480(2) 0.7335(2) 0.0407(8) Uani 1 1 d . . . . .
C5 C 0.0687(5) 0.3541(3) 0.8557(3) 0.0626(12) Uani 1 1 d . . . . .
H5A H 0.071600 0.336200 0.802297 0.094 Uiso 1 1 calc R U . . .
H5B H 0.083370 0.412821 0.853810 0.094 Uiso 1 1 calc R U . . .
H5C H -0.024021 0.345308 0.884647 0.094 Uiso 1 1 calc R U . . .
C6 C 0.6317(5) 0.3271(3) 0.8172(3) 0.0565(11) Uani 1 1 d . . . . .
H6A H 0.725413 0.337586 0.790571 0.085 Uiso 1 1 calc R U . . .
H6B H 0.616584 0.268944 0.813439 0.085 Uiso 1 1 calc R U . . .
H6C H 0.626543 0.339410 0.872365 0.085 Uiso 1 1 calc R U . . .
C7 C 0.0313(4) 0.1941(2) 0.9459(2) 0.0441(8) Uani 1 1 d . . . . .
C8 C -0.0235(5) 0.1785(3) 0.8759(3) 0.0547(10) Uani 1 1 d . . . . .
H8 H 0.022766 0.196357 0.826814 0.066 Uiso 1 1 calc R U . . .
C9 C -0.1462(5) 0.1364(3) 0.8792(3) 0.0664(12) Uani 1 1 d . . . . .
H9 H -0.183653 0.127050 0.832266 0.080 Uiso 1 1 calc R U . . .
C10 C -0.2136(6) 0.1084(4) 0.9516(4) 0.0820(16) Uani 1 1 d . . . . .
H10 H -0.297439 0.081083 0.953388 0.098 Uiso 1 1 calc R U . . .
C11 C -0.1580(6) 0.1202(4) 1.0214(4) 0.0793(16) Uani 1 1 d . . . . .
H11 H -0.201821 0.098969 1.069893 0.095 Uiso 1 1 calc R U . . .
C12 C -0.0353(5) 0.1644(3) 1.0193(3) 0.0598(11) Uani 1 1 d . . . . .
H12 H 0.001479 0.173899 1.066399 0.072 Uiso 1 1 calc R U . . .
C13 C 0.2665(4) 0.2110(2) 1.0025(2) 0.0402(8) Uani 1 1 d . . . . .
C14 C 0.3080(5) 0.2687(3) 1.0509(2) 0.0506(9) Uani 1 1 d . . . . .
H14 H 0.271224 0.324960 1.046307 0.061 Uiso 1 1 calc R U . . .
C15 C 0.4037(5) 0.2431(3) 1.1061(3) 0.0627(12) Uani 1 1 d . . . . .
H15 H 0.431002 0.281836 1.138891 0.075 Uiso 1 1 calc R U . . .
C16 C 0.4585(5) 0.1597(4) 1.1123(3) 0.0679(14) Uani 1 1 d . . . . .
H16 H 0.525029 0.142407 1.148319 0.082 Uiso 1 1 calc R U . . .
C17 C 0.4152(5) 0.1020(3) 1.0654(3) 0.0615(12) Uani 1 1 d . . . . .
H17 H 0.451661 0.045709 1.070488 0.074 Uiso 1 1 calc R U . . .
C18 C 0.3177(4) 0.1268(3) 1.0103(2) 0.0502(9) Uani 1 1 d . . . . .
H18 H 0.287258 0.087550 0.979281 0.060 Uiso 1 1 calc R U . . .
C19 C 0.4475(4) 0.4842(3) 0.6761(2) 0.0469(9) Uani 1 1 d . . . . .
C20 C 0.4008(6) 0.4327(3) 0.6231(3) 0.0672(13) Uani 1 1 d . . . . .
H20 H 0.429000 0.375137 0.625524 0.081 Uiso 1 1 calc R U . . .
C21 C 0.3130(7) 0.4667(5) 0.5671(3) 0.095(2) Uani 1 1 d . . . . .
H21 H 0.279302 0.431854 0.532808 0.114 Uiso 1 1 calc R U . . .
C22 C 0.2752(6) 0.5512(5) 0.5617(4) 0.099(2) Uani 1 1 d . . . . .
H22 H 0.216830 0.573866 0.523109 0.118 Uiso 1 1 calc R U . . .
C23 C 0.3223(6) 0.6035(4) 0.6126(4) 0.0847(18) Uani 1 1 d . . . . .
H23 H 0.295490 0.661199 0.608072 0.102 Uiso 1 1 calc R U . . .
C24 C 0.4098(5) 0.5710(3) 0.6709(3) 0.0639(12) Uani 1 1 d . . . . .
H24 H 0.442206 0.606241 0.705280 0.077 Uiso 1 1 calc R U . . .
C25 C 0.6823(4) 0.4881(2) 0.7348(2) 0.0429(8) Uani 1 1 d . . . . .
C26 C 0.7575(5) 0.5145(3) 0.6628(3) 0.0584(11) Uani 1 1 d . . . . .
H26 H 0.722292 0.506509 0.614861 0.070 Uiso 1 1 calc R U . . .
C27 C 0.8834(6) 0.5522(4) 0.6624(3) 0.0767(15) Uani 1 1 d . . . . .
H27 H 0.935045 0.567990 0.614106 0.092 Uiso 1 1 calc R U . . .
C28 C 0.9332(5) 0.5666(3) 0.7329(4) 0.0742(14) Uani 1 1 d . . . . .
H28 H 1.018559 0.592261 0.732135 0.089 Uiso 1 1 calc R U . . .
C29 C 0.8575(5) 0.5434(3) 0.8050(3) 0.0625(12) Uani 1 1 d . . . . .
H29 H 0.890593 0.554591 0.852657 0.075 Uiso 1 1 calc R U . . .
C30 C 0.7325(5) 0.5036(3) 0.8060(3) 0.0519(10) Uani 1 1 d . . . . .
H30 H 0.682077 0.487142 0.854426 0.062 Uiso 1 1 calc R U . . .
N3 N 0.1876(4) 0.9758(2) 0.5291(2) 0.0510(8) Uani 1 1 d . . . . .
C31 C 0.2145(4) 0.9156(2) 0.5818(2) 0.0445(8) Uani 1 1 d . . . . .
C32 C 0.0407(5) 1.0217(3) 0.5270(3) 0.0561(10) Uani 1 1 d . . . . .
H32A H 0.049276 1.079640 0.507450 0.067 Uiso 1 1 calc R U . . .
H32B H -0.010843 1.021821 0.580369 0.067 Uiso 1 1 calc R U . . .
C33 C 0.2953(6) 1.0066(4) 0.4667(3) 0.0792(16) Uani 1 1 d . . . . .
H33A H 0.389784 0.980206 0.475247 0.119 Uiso 1 1 calc R U . . .
H33B H 0.294668 1.066573 0.468469 0.119 Uiso 1 1 calc R U . . .
H33C H 0.272218 0.993106 0.415413 0.119 Uiso 1 1 calc R U . . .
C34 C 0.3542(4) 0.8628(2) 0.5799(2) 0.0438(8) Uani 1 1 d . . . . .
C35 C 0.4217(4) 0.8277(3) 0.5103(3) 0.0535(10) Uani 1 1 d . . . . .
H35 H 0.380318 0.838134 0.462733 0.064 Uiso 1 1 calc R U . . .
C36 C 0.5504(5) 0.7771(3) 0.5122(3) 0.0639(12) Uani 1 1 d . . . . .
H36 H 0.595229 0.753262 0.465792 0.077 Uiso 1 1 calc R U . . .
C37 C 0.6127(5) 0.7617(3) 0.5813(3) 0.0712(14) Uani 1 1 d . . . . .
H37 H 0.701617 0.729584 0.581311 0.085 Uiso 1 1 calc R U . . .
C38 C 0.5443(6) 0.7938(4) 0.6512(3) 0.0721(14) Uani 1 1 d . . . . .
H38 H 0.585342 0.781784 0.698703 0.087 Uiso 1 1 calc R U . . .
C39 C 0.4146(5) 0.8437(3) 0.6505(3) 0.0592(11) Uani 1 1 d . . . . .
H39 H 0.367622 0.864669 0.697791 0.071 Uiso 1 1 calc R U . . .
C40 C 0.1035(4) 0.8978(3) 0.6505(2) 0.0475(9) Uani 1 1 d . . . . .
C41 C 0.0594(6) 0.9563(3) 0.7074(3) 0.0680(13) Uani 1 1 d . . . . .
H41 H 0.096792 1.008455 0.703127 0.082 Uiso 1 1 calc R U . . .
C42 C -0.0415(7) 0.9358(5) 0.7707(3) 0.0910(19) Uani 1 1 d . . . . .
H42 H -0.069184 0.973785 0.810352 0.109 Uiso 1 1 calc R U . . .
C43 C -0.1006(7) 0.8617(5) 0.7757(4) 0.096(2) Uani 1 1 d . . . . .
H43 H -0.171105 0.850109 0.817648 0.116 Uiso 1 1 calc R U . . .
C44 C -0.0574(6) 0.8031(4) 0.7196(4) 0.0876(18) Uani 1 1 d . . . . .
H44 H -0.097087 0.751654 0.724099 0.105 Uiso 1 1 calc R U . . .
C45 C 0.0450(5) 0.8210(3) 0.6566(3) 0.0658(12) Uani 1 1 d . . . . .
H45 H 0.074672 0.781675 0.618402 0.079 Uiso 1 1 calc R U . . .
Sb1 Sb 0.24287(3) 0.60205(2) 0.92308(2) 0.05618(11) Uani 1 1 d . . . . .
F1 F 0.2133(6) 0.5084(3) 0.9928(2) 0.1200(15) Uani 1 1 d . . . . .
F2 F 0.4338(4) 0.5615(3) 0.9004(3) 0.1332(17) Uani 1 1 d . . . . .
F3 F 0.2727(5) 0.6941(2) 0.8527(2) 0.1102(13) Uani 1 1 d . . . . .
F4 F 0.0460(4) 0.6401(3) 0.9414(3) 0.1115(14) Uani 1 1 d . . . . .
F5 F 0.2012(4) 0.5396(2) 0.8404(2) 0.0904(10) Uani 1 1 d . . . . .
F6 F 0.2809(5) 0.6622(3) 1.0057(2) 0.1199(15) Uani 1 1 d . . . . .
Sb2 Sb 0.43999(3) 0.08636(2) 0.74555(2) 0.05196(11) Uani 1 1 d . . . . .
F7 F 0.3496(5) 0.0008(2) 0.8063(2) 0.0993(11) Uani 1 1 d . . . . .
F8 F 0.6071(5) 0.0147(3) 0.7293(3) 0.1396(19) Uani 1 1 d . . . . .
F9 F 0.3790(4) 0.0523(2) 0.6537(2) 0.0929(10) Uani 1 1 d . . . . .
F10 F 0.5278(5) 0.1739(3) 0.6865(2) 0.1065(13) Uani 1 1 d . . . . .
F11 F 0.2743(4) 0.1577(2) 0.7645(3) 0.1118(14) Uani 1 1 d . . . . .
F12 F 0.5015(5) 0.1230(3) 0.8369(2) 0.1244(16) Uani 1 1 d . . . . .
Sb3 Sb 0.96158(4) 0.26445(2) 0.60281(2) 0.06661(13) Uani 1 1 d . . . . .
F13 F 0.9212(8) 0.1789(4) 0.6772(4) 0.187(3) Uani 1 1 d . . . . .
F14 F 1.1325(5) 0.2017(4) 0.5741(4) 0.154(2) Uani 1 1 d . . . . .
F15 F 0.8776(5) 0.2090(4) 0.5331(4) 0.156(2) Uani 1 1 d . . . . .
F16 F 1.0050(6) 0.3507(4) 0.5300(4) 0.178(3) Uani 1 1 d . . . . .
F17 F 0.7743(6) 0.3222(3) 0.6245(4) 0.154(2) Uani 1 1 d . . . . .
F18 F 1.0307(14) 0.3162(4) 0.6770(5) 0.301(6) Uani 1 1 d . . . . .

loop_
_atom_site_aniso_label
_atom_site_aniso_U_11
_atom_site_aniso_U_22
_atom_site_aniso_U_33
_atom_site_aniso_U_23
_atom_site_aniso_U_13
_atom_site_aniso_U_12
N1 0.0420(17) 0.0396(16) 0.0456(17) 0.0028(13) -0.0101(13) -0.0053(13)
N2 0.0462(17) 0.0415(16) 0.0374(16) 0.0027(13) -0.0095(13) -0.0042(13)
C1 0.0418(19) 0.0384(18) 0.0386(19) -0.0041(15) -0.0022(15) -0.0025(15)
C2 0.046(2) 0.048(2) 0.043(2) 0.0049(16) -0.0097(16) -0.0127(17)
C3 0.049(2) 0.044(2) 0.044(2) 0.0053(16) -0.0108(16) -0.0134(17)
C4 0.047(2) 0.0396(19) 0.0347(18) -0.0010(15) -0.0036(15) -0.0048(15)
C5 0.056(3) 0.056(3) 0.077(3) 0.017(2) -0.023(2) -0.001(2)
C6 0.054(2) 0.053(2) 0.062(3) 0.013(2) -0.018(2) -0.0018(19)
C7 0.0391(19) 0.0412(19) 0.051(2) -0.0009(16) -0.0019(16) -0.0051(15)
C8 0.051(2) 0.055(2) 0.061(3) -0.008(2) -0.0091(19) -0.0083(19)
C9 0.054(3) 0.066(3) 0.084(3) -0.016(3) -0.015(2) -0.011(2)
C10 0.052(3) 0.074(3) 0.122(5) -0.004(3) -0.005(3) -0.027(3)
C11 0.058(3) 0.082(4) 0.095(4) 0.015(3) 0.013(3) -0.027(3)
C12 0.051(2) 0.063(3) 0.063(3) 0.002(2) 0.000(2) -0.009(2)
C13 0.0360(18) 0.046(2) 0.0370(18) 0.0045(15) 0.0005(14) -0.0069(15)
C14 0.058(2) 0.053(2) 0.041(2) 0.0035(17) -0.0053(18) -0.0119(19)
C15 0.069(3) 0.079(3) 0.045(2) 0.004(2) -0.013(2) -0.026(3)
C16 0.045(2) 0.109(4) 0.048(2) 0.013(3) -0.0110(19) -0.003(2)
C17 0.054(2) 0.067(3) 0.056(3) 0.015(2) 0.000(2) 0.011(2)
C18 0.051(2) 0.051(2) 0.047(2) 0.0045(17) -0.0037(17) -0.0032(18)
C19 0.049(2) 0.052(2) 0.0396(19) 0.0110(17) -0.0064(16) -0.0076(17)
C20 0.090(4) 0.074(3) 0.043(2) 0.004(2) -0.025(2) -0.019(3)
C21 0.100(5) 0.134(6) 0.059(3) 0.025(4) -0.033(3) -0.036(4)
C22 0.066(3) 0.152(7) 0.073(4) 0.047(4) -0.023(3) -0.003(4)
C23 0.070(3) 0.087(4) 0.086(4) 0.035(3) -0.008(3) 0.016(3)
C24 0.061(3) 0.059(3) 0.067(3) 0.016(2) -0.002(2) 0.000(2)
C25 0.043(2) 0.0409(19) 0.044(2) 0.0003(16) -0.0032(16) -0.0040(15)
C26 0.057(3) 0.069(3) 0.048(2) 0.011(2) -0.0010(19) -0.013(2)
C27 0.058(3) 0.090(4) 0.077(4) 0.020(3) 0.009(3) -0.017(3)
C28 0.050(3) 0.073(3) 0.100(4) 0.010(3) -0.008(3) -0.018(2)
C29 0.049(2) 0.065(3) 0.078(3) -0.016(2) -0.016(2) -0.006(2)
C30 0.051(2) 0.055(2) 0.049(2) -0.0068(18) -0.0035(18) -0.0030(19)
N3 0.0438(18) 0.054(2) 0.0536(19) 0.0028(16) -0.0067(15) 0.0014(15)
C31 0.0401(19) 0.052(2) 0.043(2) -0.0084(17) -0.0083(15) -0.0009(16)
C32 0.052(2) 0.053(2) 0.062(3) -0.004(2) -0.0133(19) 0.0104(19)
C33 0.061(3) 0.084(4) 0.085(4) 0.030(3) 0.002(3) -0.002(3)
C34 0.0372(19) 0.048(2) 0.045(2) -0.0037(16) -0.0033(15) 0.0003(16)
C35 0.047(2) 0.064(3) 0.049(2) -0.0049(19) -0.0001(17) -0.0025(19)
C36 0.050(2) 0.070(3) 0.068(3) -0.013(2) 0.005(2) 0.006(2)
C37 0.047(2) 0.076(3) 0.086(4) -0.002(3) -0.010(2) 0.018(2)
C38 0.064(3) 0.085(4) 0.066(3) 0.000(3) -0.022(2) 0.013(3)
C39 0.058(3) 0.067(3) 0.051(2) -0.008(2) -0.0105(19) 0.007(2)
C40 0.041(2) 0.058(2) 0.041(2) -0.0033(17) -0.0029(15) 0.0037(17)
C41 0.071(3) 0.071(3) 0.060(3) -0.021(2) 0.001(2) -0.001(2)
C42 0.100(4) 0.108(5) 0.058(3) -0.025(3) 0.019(3) 0.008(4)
C43 0.077(4) 0.120(6) 0.080(4) 0.014(4) 0.024(3) -0.003(4)
C44 0.071(3) 0.083(4) 0.104(5) 0.016(3) 0.013(3) -0.019(3)
C45 0.063(3) 0.057(3) 0.074(3) -0.004(2) 0.004(2) -0.005(2)
Sb1 0.05426(19) 0.0609(2) 0.05478(19) -0.01647(14) -0.00324(13) -0.00684(14)
F1 0.179(5) 0.101(3) 0.075(2) 0.012(2) 0.005(3) -0.023(3)
F2 0.059(2) 0.161(4) 0.174(4) -0.038(4) -0.002(2) 0.018(2)
F3 0.148(4) 0.082(2) 0.103(3) 0.008(2) -0.010(3) -0.036(2)
F4 0.063(2) 0.120(3) 0.154(4) -0.051(3) -0.005(2) 0.0037(19)
F5 0.112(3) 0.084(2) 0.082(2) -0.0266(17) -0.0179(19) -0.0204(19)
F6 0.144(4) 0.135(3) 0.097(3) -0.050(3) -0.049(2) -0.021(3)
Sb2 0.05024(18) 0.05902(19) 0.04685(17) -0.00681(13) -0.00286(12) -0.00683(13)
F7 0.123(3) 0.084(2) 0.092(2) 0.0245(19) -0.016(2) -0.032(2)
F8 0.082(3) 0.161(4) 0.159(4) -0.006(3) -0.001(3) 0.051(3)
F9 0.124(3) 0.086(2) 0.078(2) -0.0140(17) -0.0331(19) -0.023(2)
F10 0.131(3) 0.123(3) 0.069(2) 0.0030(19) 0.014(2) -0.069(3)
F11 0.083(2) 0.094(3) 0.146(4) -0.015(2) 0.024(2) 0.018(2)
F12 0.145(4) 0.182(4) 0.063(2) -0.012(2) -0.023(2) -0.079(3)
Sb3 0.0939(3) 0.0621(2) 0.04408(18) -0.00765(14) -0.01017(16) -0.00303(17)
F13 0.228(7) 0.153(5) 0.165(5) 0.081(4) 0.000(5) -0.023(5)
F14 0.067(2) 0.171(5) 0.220(6) -0.024(4) -0.011(3) 0.012(3)
F15 0.100(3) 0.194(5) 0.192(5) -0.110(4) -0.059(3) 0.018(3)
F16 0.141(4) 0.216(6) 0.169(5) 0.127(5) -0.033(4) -0.047(4)
F17 0.166(5) 0.103(3) 0.170(5) -0.025(3) 0.036(4) 0.043(3)
F18 0.603(18) 0.156(5) 0.204(7) -0.034(5) -0.266(10) -0.055(8)

loop_
_atom_type_symbol
_atom_type_description
_atom_type_scat_dispersion_real
_atom_type_scat_dispersion_imag
_atom_type_scat_source
C C 0.0033 0.0016 'International Tables Vol C Tables 4.2.6.8 and 6.1.1.4'
H H 0.0000 0.0000 'International Tables Vol C Tables 4.2.6.8 and 6.1.1.4'
F F 0.0171 0.0103 'International Tables Vol C Tables 4.2.6.8 and 6.1.1.4'
N N 0.0061 0.0033 'International Tables Vol C Tables 4.2.6.8 and 6.1.1.4'
Sb Sb -0.5866 1.5461 'International Tables Vol C Tables 4.2.6.8 and 6.1.1.4'

loop_
_geom_angle_atom_site_label_1
_geom_angle_atom_site_label_2
_geom_angle_atom_site_label_3
_geom_angle
_geom_angle_site_symmetry_1
_geom_angle_site_symmetry_3
_geom_angle_publ_flag
C1 N1 C5 123.4(3) . . ?
C1 N1 C2 122.2(3) . . ?
C5 N1 C2 114.4(3) . . ?
C4 N2 C6 122.5(3) . . ?
C4 N2 C3 123.0(3) . . ?
C6 N2 C3 114.4(3) . . ?
N1 C1 C7 121.9(3) . . ?
N1 C1 C13 119.5(3) . . ?
C7 C1 C13 118.5(3) . . ?
N1 C2 C3 110.5(3) . . ?
N1 C2 H2A 109.5 . . ?
C3 C2 H2A 109.5 . . ?
N1 C2 H2B 109.5 . . ?
C3 C2 H2B 109.5 . . ?
H2A C2 H2B 108.1 . . ?
N2 C3 C2 109.2(3) . . ?
N2 C3 H3A 109.8 . . ?
C2 C3 H3A 109.8 . . ?
N2 C3 H3B 109.8 . . ?
C2 C3 H3B 109.8 . . ?
H3A C3 H3B 108.3 . . ?
N2 C4 C19 120.9(3) . . ?
N2 C4 C25 121.6(3) . . ?
C19 C4 C25 117.4(3) . . ?
N1 C5 H5A 109.5 . . ?
N1 C5 H5B 109.5 . . ?
H5A C5 H5B 109.5 . . ?
N1 C5 H5C 109.5 . . ?
H5A C5 H5C 109.5 . . ?
H5B C5 H5C 109.5 . . ?
N2 C6 H6A 109.5 . . ?
N2 C6 H6B 109.5 . . ?
H6A C6 H6B 109.5 . . ?
N2 C6 H6C 109.5 . . ?
H6A C6 H6C 109.5 . . ?
H6B C6 H6C 109.5 . . ?
C8 C7 C12 119.7(4) . . ?
C8 C7 C1 121.5(3) . . ?
C12 C7 C1 118.8(4) . . ?
C9 C8 C7 120.1(4) . . ?
C9 C8 H8 119.9 . . ?
C7 C8 H8 119.9 . . ?
C10 C9 C8 120.2(5) . . ?
C10 C9 H9 119.9 . . ?
C8 C9 H9 119.9 . . ?
C11 C10 C9 120.6(5) . . ?
C11 C10 H10 119.7 . . ?
C9 C10 H10 119.7 . . ?
C10 C11 C12 119.9(5) . . ?
C10 C11 H11 120.1 . . ?
C12 C11 H11 120.1 . . ?
C7 C12 C11 119.4(5) . . ?
C7 C12 H12 120.3 . . ?
C11 C12 H12 120.3 . . ?
C18 C13 C14 120.3(4) . . ?
C18 C13 C1 120.1(4) . . ?
C14 C13 C1 119.6(3) . . ?
C15 C14 C13 120.3(4) . . ?
C15 C14 H14 119.9 . . ?
C13 C14 H14 119.9 . . ?
C16 C15 C14 119.5(5) . . ?
C16 C15 H15 120.2 . . ?
C14 C15 H15 120.2 . . ?
C17 C16 C15 120.3(4) . . ?
C17 C16 H16 119.9 . . ?
C15 C16 H16 119.9 . . ?
C16 C17 C18 120.7(4) . . ?
C16 C17 H17 119.7 . . ?
C18 C17 H17 119.7 . . ?
C13 C18 C17 118.9(4) . . ?
C13 C18 H18 120.5 . . ?
C17 C18 H18 120.5 . . ?
C20 C19 C24 120.2(4) . . ?
C20 C19 C4 119.8(4) . . ?
C24 C19 C4 119.7(4) . . ?
C21 C20 C19 120.1(6) . . ?
C21 C20 H20 119.9 . . ?
C19 C20 H20 119.9 . . ?
C22 C21 C20 120.1(6) . . ?
C22 C21 H21 120.0 . . ?
C20 C21 H21 120.0 . . ?
C21 C22 C23 120.7(5) . . ?
C21 C22 H22 119.6 . . ?
C23 C22 H22 119.6 . . ?
C22 C23 C24 120.7(6) . . ?
C22 C23 H23 119.7 . . ?
C24 C23 H23 119.7 . . ?
C23 C24 C19 118.1(5) . . ?
C23 C24 H24 121.0 . . ?
C19 C24 H24 121.0 . . ?
C30 C25 C26 119.4(4) . . ?
C30 C25 C4 121.6(3) . . ?
C26 C25 C4 119.0(4) . . ?
C27 C26 C25 120.1(5) . . ?
C27 C26 H26 119.9 . . ?
C25 C26 H26 119.9 . . ?
C28 C27 C26 120.2(5) . . ?
C28 C27 H27 119.9 . . ?
C26 C27 H27 119.9 . . ?
C27 C28 C29 120.5(5) . . ?
C27 C28 H28 119.8 . . ?
C29 C28 H28 119.8 . . ?
C28 C29 C30 119.7(5) . . ?
C28 C29 H29 120.1 . . ?
C30 C29 H29 120.1 . . ?
C29 C30 C25 120.0(4) . . ?
C29 C30 H30 120.0 . . ?
C25 C30 H30 120.0 . . ?
C31 N3 C33 124.6(4) . . ?
C31 N3 C32 122.2(4) . . ?
C33 N3 C32 113.2(3) . . ?
N3 C31 C34 123.3(4) . . ?
N3 C31 C40 120.4(3) . . ?
C34 C31 C40 116.3(3) . . ?
N3 C32 C32 108.7(4) . 2_576 ?
N3 C32 H32A 109.9 . . ?
C32 C32 H32A 109.9 2_576 . ?
N3 C32 H32B 109.9 . . ?
C32 C32 H32B 109.9 2_576 . ?
H32A C32 H32B 108.3 . . ?
N3 C33 H33A 109.5 . . ?
N3 C33 H33B 109.5 . . ?
H33A C33 H33B 109.5 . . ?
N3 C33 H33C 109.5 . . ?
H33A C33 H33C 109.5 . . ?
H33B C33 H33C 109.5 . . ?
C39 C34 C35 119.2(4) . . ?
C39 C34 C31 118.7(3) . . ?
C35 C34 C31 122.0(4) . . ?
C36 C35 C34 119.6(4) . . ?
C36 C35 H35 120.2 . . ?
C34 C35 H35 120.2 . . ?
C37 C36 C35 120.8(4) . . ?
C37 C36 H36 119.6 . . ?
C35 C36 H36 119.6 . . ?
C36 C37 C38 120.1(4) . . ?
C36 C37 H37 120.0 . . ?
C38 C37 H37 120.0 . . ?
C37 C38 C39 119.8(5) . . ?
C37 C38 H38 120.1 . . ?
C39 C38 H38 120.1 . . ?
C38 C39 C34 120.4(4) . . ?
C38 C39 H39 119.8 . . ?
C34 C39 H39 119.8 . . ?
C41 C40 C45 120.1(4) . . ?
C41 C40 C31 121.1(4) . . ?
C45 C40 C31 118.7(4) . . ?
C40 C41 C42 118.7(5) . . ?
C40 C41 H41 120.7 . . ?
C42 C41 H41 120.7 . . ?
C43 C42 C41 121.1(5) . . ?
C43 C42 H42 119.5 . . ?
C41 C42 H42 119.5 . . ?
C42 C43 C44 120.6(5) . . ?
C42 C43 H43 119.7 . . ?
C44 C43 H43 119.7 . . ?
C43 C44 C45 119.7(6) . . ?
C43 C44 H44 120.2 . . ?
C45 C44 H44 120.2 . . ?
C44 C45 C40 119.8(5) . . ?
C44 C45 H45 120.1 . . ?
C40 C45 H45 120.1 . . ?
F6 Sb1 F2 93.1(2) . . ?
F6 Sb1 F3 90.2(2) . . ?
F2 Sb1 F3 90.1(2) . . ?
F6 Sb1 F1 90.5(2) . . ?
F2 Sb1 F1 89.6(2) . . ?
F3 Sb1 F1 179.21(17) . . ?
F6 Sb1 F5 178.77(18) . . ?
F2 Sb1 F5 87.6(2) . . ?
F3 Sb1 F5 90.78(18) . . ?
F1 Sb1 F5 88.49(19) . . ?
F6 Sb1 F4 90.2(2) . . ?
F2 Sb1 F4 176.79(19) . . ?
F3 Sb1 F4 89.8(2) . . ?
F1 Sb1 F4 90.4(2) . . ?
F5 Sb1 F4 89.14(18) . . ?
F11 Sb2 F8 178.5(2) . . ?
F11 Sb2 F9 91.4(2) . . ?
F8 Sb2 F9 90.0(2) . . ?
F11 Sb2 F12 88.1(2) . . ?
F8 Sb2 F12 90.5(3) . . ?
F9 Sb2 F12 178.74(18) . . ?
F11 Sb2 F10 89.1(2) . . ?
F8 Sb2 F10 91.4(2) . . ?
F9 Sb2 F10 89.91(17) . . ?
F12 Sb2 F10 88.94(18) . . ?
F11 Sb2 F7 89.66(18) . . ?
F8 Sb2 F7 89.8(2) . . ?
F9 Sb2 F7 90.93(17) . . ?
F12 Sb2 F7 90.21(18) . . ?
F10 Sb2 F7 178.55(18) . . ?
F18 Sb3 F15 174.9(4) . . ?
F18 Sb3 F14 94.4(4) . . ?
F15 Sb3 F14 88.7(2) . . ?
F18 Sb3 F16 90.1(4) . . ?
F15 Sb3 F16 93.7(3) . . ?
F14 Sb3 F16 93.0(3) . . ?
F18 Sb3 F13 88.6(4) . . ?
F15 Sb3 F13 87.6(3) . . ?
F14 Sb3 F13 86.6(3) . . ?
F16 Sb3 F13 178.6(3) . . ?
F18 Sb3 F17 92.2(4) . . ?
F15 Sb3 F17 84.6(3) . . ?
F14 Sb3 F17 173.3(3) . . ?
F16 Sb3 F17 87.8(3) . . ?
F13 Sb3 F17 92.8(3) . . ?

loop_
_geom_bond_atom_site_label_1
_geom_bond_atom_site_label_2
_geom_bond_distance
_geom_bond_site_symmetry_2
_geom_bond_publ_flag
N1 C1 1.300(5) . ?
N1 C5 1.475(5) . ?
N1 C2 1.482(5) . ?
N2 C4 1.301(5) . ?
N2 C6 1.478(5) . ?
N2 C3 1.479(5) . ?
C1 C7 1.472(5) . ?
C1 C13 1.485(5) . ?
C2 C3 1.519(6) . ?
C2 H2A 0.9700 . ?
C2 H2B 0.9700 . ?
C3 H3A 0.9700 . ?
C3 H3B 0.9700 . ?
C4 C19 1.473(5) . ?
C4 C25 1.476(6) . ?
C5 H5A 0.9600 . ?
C5 H5B 0.9600 . ?
C5 H5C 0.9600 . ?
C6 H6A 0.9600 . ?
C6 H6B 0.9600 . ?
C6 H6C 0.9600 . ?
C7 C8 1.388(6) . ?
C7 C12 1.396(6) . ?
C8 C9 1.379(7) . ?
C8 H8 0.9300 . ?
C9 C10 1.377(8) . ?
C9 H9 0.9300 . ?
C10 C11 1.374(9) . ?
C10 H10 0.9300 . ?
C11 C12 1.400(7) . ?
C11 H11 0.9300 . ?
C12 H12 0.9300 . ?
C13 C18 1.383(5) . ?
C13 C14 1.384(6) . ?
C14 C15 1.381(6) . ?
C14 H14 0.9300 . ?
C15 C16 1.380(7) . ?
C15 H15 0.9300 . ?
C16 C17 1.374(7) . ?
C16 H16 0.9300 . ?
C17 C18 1.389(6) . ?
C17 H17 0.9300 . ?
C18 H18 0.9300 . ?
C19 C20 1.389(6) . ?
C19 C24 1.396(6) . ?
C20 C21 1.374(7) . ?
C20 H20 0.9300 . ?
C21 C22 1.359(10) . ?
C21 H21 0.9300 . ?
C22 C23 1.375(10) . ?
C22 H22 0.9300 . ?
C23 C24 1.394(7) . ?
C23 H23 0.9300 . ?
C24 H24 0.9300 . ?
C25 C30 1.386(6) . ?
C25 C26 1.393(6) . ?
C26 C27 1.373(7) . ?
C26 H26 0.9300 . ?
C27 C28 1.370(8) . ?
C27 H27 0.9300 . ?
C28 C29 1.381(7) . ?
C28 H28 0.9300 . ?
C29 C30 1.382(6) . ?
C29 H29 0.9300 . ?
C30 H30 0.9300 . ?
N3 C31 1.293(5) . ?
N3 C33 1.463(6) . ?
N3 C32 1.490(5) . ?
C31 C34 1.476(5) . ?
C31 C40 1.493(5) . ?
C32 C32 1.498(9) 2_576 ?
C32 H32A 0.9700 . ?
C32 H32B 0.9700 . ?
C33 H33A 0.9600 . ?
C33 H33B 0.9600 . ?
C33 H33C 0.9600 . ?
C34 C39 1.382(6) . ?
C34 C35 1.391(6) . ?
C35 C36 1.380(6) . ?
C35 H35 0.9300 . ?
C36 C37 1.362(7) . ?
C36 H36 0.9300 . ?
C37 C38 1.377(7) . ?
C37 H37 0.9300 . ?
C38 C39 1.382(6) . ?
C38 H38 0.9300 . ?
C39 H39 0.9300 . ?
C40 C41 1.383(6) . ?
C40 C45 1.384(6) . ?
C41 C42 1.383(8) . ?
C41 H41 0.9300 . ?
C42 C43 1.349(9) . ?
C42 H42 0.9300 . ?
C43 C44 1.373(9) . ?
C43 H43 0.9300 . ?
C44 C45 1.378(7) . ?
C44 H44 0.9300 . ?
C45 H45 0.9300 . ?
Sb1 F6 1.834(3) . ?
Sb1 F2 1.837(4) . ?
Sb1 F3 1.851(4) . ?
Sb1 F1 1.863(4) . ?
Sb1 F5 1.868(3) . ?
Sb1 F4 1.871(4) . ?
Sb2 F11 1.834(3) . ?
Sb2 F8 1.842(4) . ?
Sb2 F9 1.847(3) . ?
Sb2 F12 1.857(4) . ?
Sb2 F10 1.863(3) . ?
Sb2 F7 1.864(3) . ?
Sb3 F18 1.763(5) . ?
Sb3 F15 1.812(4) . ?
Sb3 F14 1.827(4) . ?
Sb3 F16 1.828(4) . ?
Sb3 F13 1.830(5) . ?
Sb3 F17 1.898(5) . ?

loop_
_geom_hbond_atom_site_label_D
_geom_hbond_atom_site_label_H
_geom_hbond_atom_site_label_A
_geom_hbond_distance_DH
_geom_hbond_distance_HA
_geom_hbond_distance_DA
_geom_hbond_angle_DHA
_geom_hbond_site_symmetry_A
_geom_hbond_publ_flag
C2 H2B F1 0.97 2.50 3.414(6) 156.2 . yes
C3 H3A F11 0.97 2.51 3.372(6) 148.7 . yes
C5 H5A F18 0.96 2.24 3.184(8) 166.3 1_455 yes
C5 H5B F5 0.96 2.39 3.307(6) 160.9 . yes
C6 H6C F6 0.96 2.32 3.213(6) 153.7 2_667 yes
C32 H32A F14 0.97 2.55 3.256(8) 130.1 1_465 yes
C32 H32A F15 0.97 2.51 3.218(7) 129.7 1_465 yes
C33 H33C F8 0.96 2.57 3.358(8) 139.2 2_666 yes
